data_7115379
loop_
_publ_author_name
'Ji Zheng'
'Ya-Dong Yu'
'Fang-Fang Liu'
'Bao-Yu Liu'
'Gang Wei'
'Xiao-Chun Huang'

_publ_section_title
;
 Modulation of argentophilic interactions by bridging amine ligands:
 photoluminescence tuneable by excitation energy or temperature
;
_journal_name_full Chem.Commun.
_journal_page_first 9000
_journal_paper_doi 10.1039/C4cc01523A
_journal_volume 50
_journal_year 2014
_chemical_formula_sum 'C20 H26 Ag4 N10 O10'
_chemical_formula_weight 997.99
_chemical_name_systematic
; 
 ? 
;
_space_group_IT_number 14
_symmetry_cell_setting monoclinic
_symmetry_space_group_name_Hall '-P 2yn'
_symmetry_space_group_name_H-M 'P 1 21/n 1'
_atom_sites_solution_hydrogens geom
_atom_sites_solution_primary direct
_atom_sites_solution_secondary difmap
_audit_creation_method SHELXL-97
_cell_angle_alpha 90.00
_cell_angle_beta 92.741(2)
_cell_angle_gamma 90.00
_cell_formula_units_Z 2
_cell_length_a 6.8790(8)
_cell_length_b 11.7678(14)
_cell_length_c 17.321(2)
_cell_measurement_temperature 298(2)
_cell_volume 1400.5(3)
_computing_structure_refinement 'SHELXL-97 (Sheldrick, 1997)'
_computing_structure_solution 'SHELXS-97 (Sheldrick, 1990)'
_diffrn_ambient_temperature 298(2)
_diffrn_measured_fraction_theta_full 0.991
_diffrn_measured_fraction_theta_max 0.991
_diffrn_measurement_device_type 'Xcalibur, Atlas, Gemini'
_diffrn_measurement_method '\w scans'
_diffrn_radiation_monochromator graphite
_diffrn_radiation_source 'fine-focus sealed tube'
_diffrn_radiation_type MoK\a
_diffrn_radiation_wavelength 0.71073
_diffrn_reflns_av_R_equivalents 0.0280
_diffrn_reflns_av_sigmaI/netI 0.0301
_diffrn_reflns_limit_h_max 8
_diffrn_reflns_limit_h_min -8
_diffrn_reflns_limit_k_max 13
_diffrn_reflns_limit_k_min -13
_diffrn_reflns_limit_l_max 20
_diffrn_reflns_limit_l_min -17
_diffrn_reflns_number 7872
_diffrn_reflns_theta_full 25.00
_diffrn_reflns_theta_max 25.00
_diffrn_reflns_theta_min 2.09
_exptl_absorpt_coefficient_mu 2.829
_exptl_absorpt_correction_T_max 0.6016
_exptl_absorpt_correction_T_min 0.4841
_exptl_absorpt_correction_type multi-scan
_exptl_crystal_colour colorless
_exptl_crystal_density_diffrn 2.367
_exptl_crystal_density_method 'not measured'
_exptl_crystal_description needle-like
_exptl_crystal_F_000 968
_exptl_crystal_size_max 0.30
_exptl_crystal_size_mid 0.30
_exptl_crystal_size_min 0.20
_refine_diff_density_max 0.497
_refine_diff_density_min -0.641
_refine_diff_density_rms 0.171
_refine_ls_extinction_method none
_refine_ls_goodness_of_fit_ref 1.003
_refine_ls_hydrogen_treatment mixed
_refine_ls_matrix_type full
_refine_ls_number_parameters 199
_refine_ls_number_reflns 2441
_refine_ls_number_restraints 0
_refine_ls_restrained_S_all 1.003
_refine_ls_R_factor_all 0.0358
_refine_ls_R_factor_gt 0.0306
_refine_ls_shift/su_max 0.000
_refine_ls_shift/su_mean 0.000
_refine_ls_structure_factor_coef Fsqd
_refine_ls_weighting_details 'calc w=1/[\s^2^(Fo^2^)+(0.0607P)^2^+2.2877P] where P=(Fo^2^+2Fc^2^)/3'
_refine_ls_weighting_scheme calc
_refine_ls_wR_factor_gt 0.0801
_refine_ls_wR_factor_ref 0.0958
_reflns_number_gt 2197
_reflns_number_total 2441
_reflns_threshold_expression >2sigma(I)
_cod_data_source_file c4cc01523a2.cif
_cod_data_source_block 2
_cod_original_sg_symbol_H-M p2(1)/n
_cod_database_code 7115379

loop_
_symmetry_equiv_pos_as_xyz
'x, y, z'
'-x+1/2, y+1/2, -z+1/2'
'-x, -y, -z'
'x-1/2, -y-1/2, z-1/2'

loop_
_atom_site_label
_atom_site_type_symbol
_atom_site_fract_x
_atom_site_fract_y
_atom_site_fract_z
_atom_site_U_iso_or_equiv
_atom_site_adp_type
_atom_site_occupancy
_atom_site_symmetry_multiplicity
_atom_site_calc_flag
_atom_site_refinement_flags
Ag1 Ag 0.09242(6) -0.01808(3) 0.20787(2) 0.03667(15) Uani 1 1 d .
Ag2 Ag 0.28902(6) 0.10343(3) -0.13113(2) 0.03991(16) Uani 1 1 d .
O1 O 0.3163(6) -0.1625(3) -0.1454(2) 0.0432(9) Uani 1 1 d .
O2 O 0.3286(5) -0.3027(3) -0.0619(2) 0.0389(8) Uani 1 1 d .
H2 H 0.3175 -0.3120 -0.0154 0.058 Uiso 1 1 d R
O3 O 0.2948(6) -0.3292(3) 0.0786(2) 0.0408(8) Uani 1 1 d .
O4 O 0.2053(6) -0.2310(3) 0.1796(2) 0.0422(9) Uani 1 1 d .
O5W O 0.0182(6) 0.4228(3) 0.7777(2) 0.0541(11) Uani 1 1 d .
H5WB H -0.0505 0.4018 0.8146 0.065 Uiso 1 1 d R
H5WA H -0.0066 0.3883 0.7352 0.065 Uiso 1 1 d R
N1 N 0.2023(6) 0.2282(3) -0.0223(2) 0.0346(9) Uani 1 1 d .
N2 N 0.2635(5) -0.0016(3) -0.0296(2) 0.0236(8) Uani 1 1 d .
N3 N 0.2147(5) -0.0283(3) 0.0963(2) 0.0250(8) Uani 1 1 d .
N4 N -0.0427(7) 0.0135(4) 0.3157(3) 0.0407(10) Uani 1 1 d .
H4C H -0.0305 -0.0477 0.3457 0.061 Uiso 1 1 d R
H4A H -0.1683 0.0289 0.3064 0.061 Uiso 1 1 d R
H4B H 0.0150 0.0725 0.3394 0.061 Uiso 1 1 d R
N5 N 0.3751(7) 0.1706(4) -0.2392(2) 0.0419(10) Uani 1 1 d .
H5B H 0.4004 0.1136 -0.2710 0.063 Uiso 1 1 d R
H5C H 0.4813 0.2130 -0.2313 0.063 Uiso 1 1 d R
H5A H 0.2794 0.2130 -0.2601 0.063 Uiso 1 1 d R
C1 C 0.1869(8) 0.3421(4) -0.0201(3) 0.0442(13) Uani 1 1 d .
H1 H 0.1815 0.3817 -0.0666 0.053 Uiso 1 1 d R
C2 C 0.1787(8) 0.4023(4) 0.0468(4) 0.0426(13) Uani 1 1 d .
H2A H 0.1680 0.4811 0.0460 0.051 Uiso 1 1 d R
C3 C 0.1865(7) 0.3437(4) 0.1156(3) 0.0393(12) Uani 1 1 d .
H3 H 0.1815 0.3828 0.1621 0.047 Uiso 1 1 d R
C4 C 0.2019(7) 0.2267(4) 0.1154(3) 0.0341(11) Uani 1 1 d .
H4 H 0.2070 0.1860 0.1615 0.041 Uiso 1 1 d R
C5 C 0.2096(6) 0.1714(4) 0.0451(3) 0.0249(9) Uani 1 1 d .
C6 C 0.2274(6) 0.0466(3) 0.0378(2) 0.0235(9) Uani 1 1 d .
C7 C 0.2773(6) -0.1151(3) -0.0146(3) 0.0254(9) Uani 1 1 d .
C8 C 0.2490(6) -0.1316(4) 0.0635(3) 0.0241(9) Uani 1 1 d .
C9 C 0.3098(7) -0.1951(4) -0.0785(3) 0.0306(10) Uani 1 1 d .
C10 C 0.2483(7) -0.2369(4) 0.1110(3) 0.0295(10) Uani 1 1 d .

loop_
_atom_site_aniso_label
_atom_site_aniso_U_11
_atom_site_aniso_U_22
_atom_site_aniso_U_33
_atom_site_aniso_U_23
_atom_site_aniso_U_13
_atom_site_aniso_U_12
Ag1 0.0434(3) 0.0414(3) 0.0255(2) -0.00260(15) 0.00537(17) -0.00318(16)
Ag2 0.0459(3) 0.0488(3) 0.0249(2) 0.00810(16) 0.00082(17) -0.00778(17)
O1 0.061(2) 0.041(2) 0.029(2) -0.0040(16) 0.0074(17) -0.0030(17)
O2 0.052(2) 0.0282(17) 0.037(2) -0.0070(15) 0.0049(16) 0.0026(15)
O3 0.057(2) 0.0227(17) 0.043(2) 0.0032(15) 0.0019(17) 0.0025(15)
O4 0.065(2) 0.0330(18) 0.029(2) 0.0065(15) 0.0020(17) -0.0085(17)
O5W 0.075(3) 0.048(2) 0.041(2) -0.0051(18) 0.019(2) -0.022(2)
N1 0.045(3) 0.025(2) 0.033(2) 0.0031(17) 0.0011(19) -0.0024(17)
N2 0.027(2) 0.0207(17) 0.0228(19) -0.0004(14) 0.0015(15) -0.0029(14)
N3 0.029(2) 0.0226(18) 0.023(2) 0.0009(15) -0.0004(15) 0.0009(15)
N4 0.045(3) 0.044(2) 0.033(2) -0.0062(19) 0.003(2) -0.001(2)
N5 0.048(3) 0.046(3) 0.032(2) 0.008(2) 0.0019(19) -0.003(2)
C1 0.056(3) 0.027(3) 0.049(3) 0.011(2) 0.003(3) -0.003(2)
C2 0.048(3) 0.020(2) 0.060(4) -0.007(2) 0.002(3) 0.001(2)
C3 0.045(3) 0.032(3) 0.041(3) -0.011(2) 0.008(2) -0.004(2)
C4 0.040(3) 0.033(2) 0.030(3) -0.001(2) 0.003(2) -0.005(2)
C5 0.024(2) 0.022(2) 0.029(2) 0.0007(18) 0.0002(17) -0.0017(17)
C6 0.024(2) 0.022(2) 0.024(2) 0.0018(18) -0.0011(17) -0.0026(17)
C7 0.021(2) 0.025(2) 0.030(3) -0.0012(18) -0.0041(18) -0.0047(17)
C8 0.022(2) 0.025(2) 0.025(2) 0.0013(18) -0.0021(17) -0.0022(17)
C9 0.028(2) 0.030(2) 0.034(3) -0.006(2) 0.0007(19) -0.0040(19)
C10 0.030(2) 0.029(2) 0.029(3) 0.005(2) -0.0047(19) -0.0053(19)

loop_
_atom_type_symbol
_atom_type_description
_atom_type_scat_dispersion_real
_atom_type_scat_dispersion_imag
_atom_type_scat_source
C C 0.0033 0.0016 'International Tables Vol C Tables 4.2.6.8 and 6.1.1.4'
H H 0.0000 0.0000 'International Tables Vol C Tables 4.2.6.8 and 6.1.1.4'
N N 0.0061 0.0033 'International Tables Vol C Tables 4.2.6.8 and 6.1.1.4'
O O 0.0106 0.0060 'International Tables Vol C Tables 4.2.6.8 and 6.1.1.4'
Ag Ag -0.8971 1.1015 'International Tables Vol C Tables 4.2.6.8 and 6.1.1.4'

loop_
_geom_angle_atom_site_label_1
_geom_angle_atom_site_label_2
_geom_angle_atom_site_label_3
_geom_angle
_geom_angle_site_symmetry_1
_geom_angle_site_symmetry_3
N3 Ag1 N4 172.72(15) . .
N3 Ag1 O4 69.71(12) . .
N4 Ag1 O4 117.43(14) . .
N3 Ag1 Ag2 87.44(10) . 3
N4 Ag1 Ag2 92.11(13) . 3
O4 Ag1 Ag2 82.15(9) . 3
N5 Ag2 N2 163.33(16) . .
N5 Ag2 N1 122.13(15) . .
N2 Ag2 N1 71.88(13) . .
N5 Ag2 Ag1 90.50(13) . 3
N2 Ag2 Ag1 93.70(10) . 3
N1 Ag2 Ag1 106.99(10) . 3
N5 Ag2 O1 106.16(14) . .
N2 Ag2 O1 60.20(11) . .
N1 Ag2 O1 131.68(11) . .
Ag1 Ag2 O1 72.05(7) 3 .
C9 O1 Ag2 103.4(3) . .
C9 O2 H2 109.5 . .
C10 O4 Ag1 108.2(3) . .
H5WB O5W H5WA 114.6 . .
C5 N1 C1 118.1(4) . .
C5 N1 Ag2 111.4(3) . .
C1 N1 Ag2 129.2(3) . .
C6 N2 C7 105.3(4) . .
C6 N2 Ag2 119.7(3) . .
C7 N2 Ag2 135.0(3) . .
C6 N3 C8 104.4(4) . .
C6 N3 Ag1 133.0(3) . .
C8 N3 Ag1 120.5(3) . .
Ag1 N4 H4C 109.5 . .
Ag1 N4 H4A 109.5 . .
H4C N4 H4A 109.5 . .
Ag1 N4 H4B 109.5 . .
H4C N4 H4B 109.5 . .
H4A N4 H4B 109.5 . .
Ag2 N5 H5B 109.5 . .
Ag2 N5 H5C 109.5 . .
H5B N5 H5C 109.5 . .
Ag2 N5 H5A 109.5 . .
H5B N5 H5A 109.5 . .
H5C N5 H5A 109.5 . .
N1 C1 C2 123.3(5) . .
N1 C1 H1 118.4 . .
C2 C1 H1 118.4 . .
C1 C2 C3 118.3(5) . .
C1 C2 H2A 120.8 . .
C3 C2 H2A 120.8 . .
C2 C3 C4 119.9(5) . .
C2 C3 H3 120.1 . .
C4 C3 H3 120.1 . .
C3 C4 C5 118.5(5) . .
C3 C4 H4 120.7 . .
C5 C4 H4 120.7 . .
N1 C5 C4 121.9(4) . .
N1 C5 C6 114.8(4) . .
C4 C5 C6 123.3(4) . .
N2 C6 N3 113.7(4) . .
N2 C6 C5 121.2(4) . .
N3 C6 C5 125.1(4) . .
N2 C7 C8 108.1(4) . .
N2 C7 C9 119.5(4) . .
C8 C7 C9 132.4(4) . .
N3 C8 C7 108.4(4) . .
N3 C8 C10 120.3(4) . .
C7 C8 C10 131.2(4) . .
O1 C9 O2 120.4(4) . .
O1 C9 C7 121.6(4) . .
O2 C9 C7 118.0(4) . .
O4 C10 O3 123.2(4) . .
O4 C10 C8 119.4(4) . .
O3 C10 C8 117.4(4) . .

loop_
_geom_bond_atom_site_label_1
_geom_bond_atom_site_label_2
_geom_bond_distance
_geom_bond_site_symmetry_2
Ag1 N3 2.147(4) .
Ag1 N4 2.158(4) .
Ag1 O4 2.675(4) .
Ag1 Ag2 3.0540(6) 3
Ag2 N5 2.141(4) .
Ag2 N2 2.164(4) .
Ag2 N1 2.485(4) .
Ag2 Ag1 3.0540(6) 3
Ag2 O1 3.145(4) .
O1 C9 1.224(6) .
O2 C9 1.304(6) .
O2 H2 0.8200 .
O3 C10 1.270(6) .
O4 C10 1.240(6) .
O5W H5WB 0.8500 .
O5W H5WA 0.8499 .
N1 C5 1.344(6) .
N1 C1 1.346(6) .
N2 C6 1.332(6) .
N2 C7 1.363(5) .
N3 C6 1.349(6) .
N3 C8 1.367(6) .
N4 H4C 0.8900 .
N4 H4A 0.8900 .
N4 H4B 0.8900 .
N5 H5B 0.8900 .
N5 H5C 0.8900 .
N5 H5A 0.8900 .
C1 C2 1.362(8) .
C1 H1 0.9300 .
C2 C3 1.376(8) .
C2 H2A 0.9300 .
C3 C4 1.381(7) .
C3 H3 0.9299 .
C4 C5 1.384(7) .
C4 H4 0.9300 .
C5 C6 1.479(6) .
C7 C8 1.390(6) .
C7 C9 1.478(6) .
C8 C10 1.488(6) .

loop_
_geom_hbond_atom_site_label_D
_geom_hbond_atom_site_label_H
_geom_hbond_atom_site_label_A
_geom_hbond_distance_DH
_geom_hbond_distance_HA
_geom_hbond_distance_DA
_geom_hbond_angle_DHA
_geom_hbond_site_symmetry_A
O5W H5WB O4 0.85 2.28 2.849(5) 124.6 3_556
O5W H5WA O1 0.85 2.16 2.793(5) 130.5 2
N4 H4C O2 0.89 2.60 3.408(6) 151.7 4_556
N4 H4A O5W 0.89 2.26 3.151(6) 176.3 4_565
N4 H4B O3 0.89 2.21 3.064(6) 160.3 2
N5 H5B O5W 0.89 2.32 3.087(6) 144.6 2_545
N5 H5C O4 0.89 2.30 3.101(6) 148.9 3_655
N5 H5A O1 0.89 2.27 3.056(6) 147.1 2_554
